data_4026081
loop_
_publ_author_name
'Roman A. Valiulin'
'Teresa M. Arisco'
'Andrei G. Kutateladze'

_publ_contact_author_address
;Department of Chemistry and Biochemistry
University of Denver
FW Olin Hall, 202
2190 E. Iliff Ave
Denver, CO 80208
;
_publ_contact_author_email akutatel.edu
_publ_contact_author_fax 303-871-2254
_publ_contact_author_name 'Andrei Kutateladze'
_publ_contact_author_phone 303-871-2995
_publ_section_title
;
 Double-Tandem [4\p+2\p].[2\p+2\p].[4\p+2\p].[2\p+2\p] Synthetic Sequence
 with Photoprotolytic Oxametathesis and Photoepoxidation in the Chromone
 Series
;
_journal_name_full 'Journal of Organic Chemistry'
_journal_page_first 1319
_journal_page_last 1332
_journal_paper_doi 10.1021/jo102221q
_journal_volume 76
_journal_year 2011
_chemical_formula_moiety 'C24 H22 O3'
_chemical_formula_sum 'C24 H22 O3'
_chemical_formula_weight 358.42
_chemical_name_common none
_chemical_name_systematic
;
1S(R), 8S(R), 9R(S), 10S(R), 13R(S)-
17-oxo-11-phenyl-14-oxaoctacyclo
[6.5.4.1^10,13^.0^1,8^.0^2,7^.0^9,11^.0^3,15^.0^6,16^]
octadec-9-carboxaldehyde
;
_space_group_IT_number 15
_symmetry_cell_setting monoclinic
_symmetry_space_group_name_Hall '-C 2yc'
_symmetry_space_group_name_H-M 'C 1 2/c 1'
_atom_sites_solution_hydrogens geom
_atom_sites_solution_primary direct
_atom_sites_solution_secondary difmap
_audit_creation_method SHELXL-97
_cell_angle_alpha 90.00
_cell_angle_beta 105.2960(10)
_cell_angle_gamma 90.00
_cell_formula_units_Z 8
_cell_length_a 25.0613(5)
_cell_length_b 9.9610(2)
_cell_length_c 14.4700(3)
_cell_measurement_reflns_used 9696
_cell_measurement_temperature 100(2)
_cell_measurement_theta_max 30.62
_cell_measurement_theta_min 2.21
_cell_volume 3484.27(12)
_computing_cell_refinement 'Bruker SAINT'
_computing_data_collection 'Bruker APEX2'
_computing_data_reduction 'Bruker SAINT'
_computing_molecular_graphics 'Bruker SHELXTL'
_computing_publication_material 'Bruker SHELXTL'
_computing_structure_refinement 'SHELXL-97 (Sheldrick, 2008)'
_computing_structure_solution 'SHELXS-97 (Sheldrick, 2008)'
_diffrn_ambient_temperature 100(2)
_diffrn_detector_area_resol_mean 8.33
_diffrn_measured_fraction_theta_full 0.999
_diffrn_measured_fraction_theta_max 0.999
_diffrn_measurement_device_type 'Bruker D8 APEX II Diffractometer'
_diffrn_measurement_method '\f and \w scans'
_diffrn_radiation_monochromator graphite
_diffrn_radiation_source 'fine-focus sealed tube'
_diffrn_radiation_type MoK\a
_diffrn_radiation_wavelength 0.71073
_diffrn_reflns_av_R_equivalents 0.0217
_diffrn_reflns_av_sigmaI/netI 0.0093
_diffrn_reflns_limit_h_max 34
_diffrn_reflns_limit_h_min -35
_diffrn_reflns_limit_k_max 14
_diffrn_reflns_limit_k_min -14
_diffrn_reflns_limit_l_max 20
_diffrn_reflns_limit_l_min -20
_diffrn_reflns_number 64953
_diffrn_reflns_theta_full 30.03
_diffrn_reflns_theta_max 30.03
_diffrn_reflns_theta_min 1.68
_exptl_absorpt_coefficient_mu 0.089
_exptl_absorpt_correction_T_max 0.9712
_exptl_absorpt_correction_T_min 0.9416
_exptl_absorpt_correction_type multi-scan
_exptl_crystal_colour yellow
_exptl_crystal_density_diffrn 1.367
_exptl_crystal_description chip
_exptl_crystal_F_000 1520
_exptl_crystal_size_max 0.69
_exptl_crystal_size_mid 0.34
_exptl_crystal_size_min 0.33
_refine_diff_density_max 0.597
_refine_diff_density_min -0.187
_refine_diff_density_rms 0.058
_refine_ls_extinction_method none
_refine_ls_goodness_of_fit_ref 1.012
_refine_ls_matrix_type full
_refine_ls_number_parameters 244
_refine_ls_number_reflns 5091
_refine_ls_number_restraints 0
_refine_ls_restrained_S_all 1.012
_refine_ls_R_factor_all 0.0490
_refine_ls_R_factor_gt 0.0432
_refine_ls_shift/su_max 0.001
_refine_ls_shift/su_mean 0.000
_refine_ls_structure_factor_coef Fsqd
_refine_ls_weighting_details 'calc w=1/[\s^2^(Fo^2^)+(0.0785P)^2^+2.8002P] where P=(Fo^2^+2Fc^2^)/3'
_refine_ls_weighting_scheme calc
_refine_ls_wR_factor_gt 0.1177
_refine_ls_wR_factor_ref 0.1275
_reflns_number_gt 4529
_reflns_number_total 5091
_reflns_threshold_expression >2sigma(I)
_cod_data_source_file jo102221q_si_012.cif
_cod_data_source_block rav28549_0m
_cod_original_sg_symbol_H-M 'C 1 2/c 1 '
_cod_database_code 4026081

loop_
_symmetry_equiv_pos_as_xyz
'x, y, z'
'-x, y, -z+1/2'
'x+1/2, y+1/2, z'
'-x+1/2, y+1/2, -z+1/2'
'-x, -y, -z'
'x, -y, z-1/2'
'-x+1/2, -y+1/2, -z'
'x+1/2, -y+1/2, z-1/2'

loop_
_atom_site_label
_atom_site_type_symbol
_atom_site_fract_x
_atom_site_fract_y
_atom_site_fract_z
_atom_site_U_iso_or_equiv
_atom_site_adp_type
_atom_site_occupancy
_atom_site_symmetry_multiplicity
_atom_site_calc_flag
_atom_site_refinement_flags
O1 O 0.17739(3) 1.13145(7) 0.16504(6) 0.02057(16) Uani 1 1 d .
O2 O 0.03982(4) 0.72901(9) 0.12056(6) 0.02832(19) Uani 1 1 d .
O3 O 0.11723(4) 0.89834(8) 0.01783(6) 0.02680(18) Uani 1 1 d .
C1 C 0.05440(4) 1.33571(10) 0.17453(7) 0.02011(19) Uani 1 1 d .
H1A H 0.0552 1.4103 0.1297 0.024 Uiso 1 1 calc R
H1B H 0.0455 1.3737 0.2319 0.024 Uiso 1 1 calc R
C2 C 0.00939(4) 1.23378(10) 0.12598(7) 0.0203(2) Uani 1 1 d .
H2A H -0.0169 1.2214 0.1657 0.024 Uiso 1 1 calc R
H2B H -0.0114 1.2683 0.0626 0.024 Uiso 1 1 calc R
C3 C 0.03598(4) 1.09983(10) 0.11381(7) 0.01681(18) Uani 1 1 d .
H3 H 0.0070 1.0355 0.0789 0.020 Uiso 1 1 calc R
C4 C 0.06890(4) 1.03712(9) 0.20913(7) 0.01443(17) Uani 1 1 d .
H4 H 0.0466 0.9925 0.2484 0.017 Uiso 1 1 calc R
C5 C 0.11393(4) 0.94863(9) 0.18204(7) 0.01492(17) Uani 1 1 d .
C6 C 0.12705(4) 0.80703(9) 0.21424(7) 0.01694(18) Uani 1 1 d .
C7 C 0.15998(4) 0.77632(10) 0.31818(7) 0.01748(18) Uani 1 1 d .
C8 C 0.14607(4) 0.65709(10) 0.37005(7) 0.01856(19) Uani 1 1 d .
C9 C 0.09303(5) 0.63746(10) 0.38130(7) 0.0210(2) Uani 1 1 d .
H9 H 0.0647 0.7011 0.3559 0.025 Uiso 1 1 calc R
C10 C 0.08149(5) 0.52461(12) 0.42970(8) 0.0264(2) Uani 1 1 d .
H10 H 0.0454 0.5119 0.4375 0.032 Uiso 1 1 calc R
C11 C 0.12265(6) 0.43073(12) 0.46652(8) 0.0304(3) Uani 1 1 d .
H11 H 0.1145 0.3532 0.4985 0.037 Uiso 1 1 calc R
C12 C 0.08184(4) 1.11331(10) 0.06038(7) 0.01809(19) Uani 1 1 d .
H12 H 0.0675 1.1384 -0.0087 0.022 Uiso 1 1 calc R
C13 C 0.12889(4) 1.20976(10) 0.11868(7) 0.01872(19) Uani 1 1 d .
H13 H 0.1379 1.2818 0.0771 0.022 Uiso 1 1 calc R
C14 C 0.15882(4) 1.05372(9) 0.23411(7) 0.01633(18) Uani 1 1 d .
C15 C 0.11369(4) 1.13944(9) 0.26303(7) 0.01572(18) Uani 1 1 d .
H15 H 0.1178 1.1509 0.3332 0.019 Uiso 1 1 calc R
C16 C 0.11117(4) 1.26857(10) 0.20394(7) 0.01781(18) Uani 1 1 d .
H16 H 0.1396 1.3340 0.2392 0.021 Uiso 1 1 calc R
C17 C 0.18809(4) 0.76364(11) 0.23940(8) 0.0228(2) Uani 1 1 d .
H17 H 0.1979 0.6725 0.2199 0.027 Uiso 1 1 calc R
C18 C 0.17563(6) 0.45049(12) 0.45652(8) 0.0303(3) Uani 1 1 d .
H18 H 0.2039 0.3868 0.4823 0.036 Uiso 1 1 calc R
C19 C 0.18758(5) 0.56372(11) 0.40865(8) 0.0239(2) Uani 1 1 d .
H19 H 0.2240 0.5773 0.4023 0.029 Uiso 1 1 calc R
C20 C 0.18337(4) 0.90142(10) 0.37529(7) 0.0205(2) Uani 1 1 d .
H20A H 0.2132 0.8777 0.4329 0.025 Uiso 1 1 calc R
H20B H 0.1541 0.9510 0.3954 0.025 Uiso 1 1 calc R
C21 C 0.20622(4) 0.98540(11) 0.30451(8) 0.0217(2) Uani 1 1 d .
H21 H 0.2353 1.0505 0.3381 0.026 Uiso 1 1 calc R
C22 C 0.22932(5) 0.87764(12) 0.24864(10) 0.0282(2) Uani 1 1 d .
H22A H 0.2306 0.9113 0.1849 0.034 Uiso 1 1 calc R
H22B H 0.2669 0.8489 0.2846 0.034 Uiso 1 1 calc R
C23 C 0.08605(5) 0.70411(10) 0.16887(7) 0.0220(2) Uani 1 1 d .
H23 H 0.0966 0.6125 0.1782 0.026 Uiso 1 1 calc R
C24 C 0.10586(4) 0.97321(10) 0.07578(7) 0.01793(18) Uani 1 1 d .

loop_
_atom_site_aniso_label
_atom_site_aniso_U_11
_atom_site_aniso_U_22
_atom_site_aniso_U_33
_atom_site_aniso_U_23
_atom_site_aniso_U_13
_atom_site_aniso_U_12
O1 0.0183(3) 0.0174(3) 0.0274(4) 0.0050(3) 0.0083(3) -0.0014(2)
O2 0.0342(4) 0.0252(4) 0.0233(4) -0.0021(3) 0.0036(3) -0.0101(3)
O3 0.0406(5) 0.0194(4) 0.0241(4) -0.0023(3) 0.0152(3) 0.0008(3)
C1 0.0239(5) 0.0137(4) 0.0216(4) -0.0005(3) 0.0040(4) 0.0018(3)
C2 0.0195(4) 0.0178(4) 0.0212(4) -0.0010(3) 0.0009(3) 0.0027(3)
C3 0.0177(4) 0.0148(4) 0.0159(4) -0.0009(3) 0.0010(3) -0.0008(3)
C4 0.0145(4) 0.0128(4) 0.0154(4) -0.0008(3) 0.0029(3) -0.0006(3)
C5 0.0171(4) 0.0124(4) 0.0159(4) -0.0001(3) 0.0053(3) -0.0006(3)
C6 0.0213(4) 0.0128(4) 0.0183(4) 0.0004(3) 0.0079(3) 0.0003(3)
C7 0.0179(4) 0.0148(4) 0.0201(4) 0.0024(3) 0.0056(3) 0.0011(3)
C8 0.0248(5) 0.0139(4) 0.0174(4) 0.0004(3) 0.0062(3) -0.0004(3)
C9 0.0259(5) 0.0179(4) 0.0198(4) -0.0019(3) 0.0073(4) -0.0032(4)
C10 0.0366(6) 0.0230(5) 0.0213(5) -0.0031(4) 0.0107(4) -0.0118(4)
C11 0.0520(7) 0.0191(5) 0.0205(5) 0.0015(4) 0.0098(5) -0.0088(5)
C12 0.0239(5) 0.0142(4) 0.0154(4) 0.0000(3) 0.0038(3) -0.0004(3)
C13 0.0216(4) 0.0139(4) 0.0211(4) 0.0017(3) 0.0065(3) -0.0014(3)
C14 0.0147(4) 0.0144(4) 0.0198(4) 0.0013(3) 0.0044(3) -0.0023(3)
C15 0.0160(4) 0.0136(4) 0.0164(4) -0.0015(3) 0.0022(3) -0.0014(3)
C16 0.0205(4) 0.0126(4) 0.0190(4) -0.0010(3) 0.0029(3) -0.0023(3)
C17 0.0241(5) 0.0187(4) 0.0298(5) 0.0058(4) 0.0144(4) 0.0065(4)
C18 0.0449(7) 0.0197(5) 0.0233(5) 0.0056(4) 0.0039(5) 0.0039(4)
C19 0.0289(5) 0.0192(5) 0.0226(5) 0.0032(4) 0.0050(4) 0.0031(4)
C20 0.0184(4) 0.0183(4) 0.0216(4) 0.0032(3) 0.0000(3) -0.0028(3)
C21 0.0139(4) 0.0202(5) 0.0290(5) 0.0060(4) 0.0025(4) -0.0017(3)
C22 0.0194(5) 0.0253(5) 0.0436(7) 0.0121(5) 0.0150(4) 0.0059(4)
C23 0.0356(5) 0.0146(4) 0.0171(4) -0.0019(3) 0.0094(4) -0.0041(4)
C24 0.0226(4) 0.0148(4) 0.0172(4) 0.0000(3) 0.0066(3) -0.0016(3)

loop_
_atom_type_symbol
_atom_type_description
_atom_type_scat_dispersion_real
_atom_type_scat_dispersion_imag
_atom_type_scat_source
C C 0.0033 0.0016 'International Tables Vol C Tables 4.2.6.8 and 6.1.1.4'
H H 0.0000 0.0000 'International Tables Vol C Tables 4.2.6.8 and 6.1.1.4'
O O 0.0106 0.0060 'International Tables Vol C Tables 4.2.6.8 and 6.1.1.4'

loop_
_geom_angle_atom_site_label_1
_geom_angle_atom_site_label_2
_geom_angle_atom_site_label_3
_geom_angle
C14 O1 C13 103.06(7)
C16 C1 C2 110.75(8)
C16 C1 H1A 109.5
C2 C1 H1A 109.5
C16 C1 H1B 109.5
C2 C1 H1B 109.5
H1A C1 H1B 108.1
C3 C2 C1 109.86(8)
C3 C2 H2A 109.7
C1 C2 H2A 109.7
C3 C2 H2B 109.7
C1 C2 H2B 109.7
H2A C2 H2B 108.2
C2 C3 C4 113.53(8)
C2 C3 C12 112.73(8)
C4 C3 C12 100.91(7)
C2 C3 H3 109.8
C4 C3 H3 109.8
C12 C3 H3 109.8
C3 C4 C5 104.83(7)
C3 C4 C15 109.07(7)
C5 C4 C15 91.25(7)
C3 C4 H4 116.2
C5 C4 H4 116.2
C15 C4 H4 116.2
C6 C5 C24 115.33(8)
C6 C5 C4 124.65(8)
C24 C5 C4 104.56(7)
C6 C5 C14 114.04(8)
C24 C5 C14 105.37(7)
C4 C5 C14 88.68(7)
C23 C6 C5 116.51(9)
C23 C6 C17 116.23(9)
C5 C6 C17 117.53(8)
C23 C6 C7 115.22(8)
C5 C6 C7 120.53(8)
C17 C6 C7 58.05(6)
C8 C7 C17 122.35(9)
C8 C7 C20 118.99(8)
C17 C7 C20 106.94(8)
C8 C7 C6 120.75(8)
C17 C7 C6 60.79(7)
C20 C7 C6 113.36(8)
C9 C8 C19 119.46(9)
C9 C8 C7 121.73(9)
C19 C8 C7 118.81(9)
C10 C9 C8 120.13(10)
C10 C9 H9 119.9
C8 C9 H9 119.9
C11 C10 C9 120.23(11)
C11 C10 H10 119.9
C9 C10 H10 119.9
C18 C11 C10 119.90(10)
C18 C11 H11 120.0
C10 C11 H11 120.0
C24 C12 C3 99.51(8)
C24 C12 C13 105.67(8)
C3 C12 C13 109.46(8)
C24 C12 H12 113.7
C3 C12 H12 113.7
C13 C12 H12 113.7
O1 C13 C16 102.62(8)
O1 C13 C12 109.62(8)
C16 C13 C12 109.13(8)
O1 C13 H13 111.7
C16 C13 H13 111.7
C12 C13 H13 111.7
O1 C14 C21 111.81(8)
O1 C14 C15 106.42(7)
C21 C14 C15 124.31(9)
O1 C14 C5 110.31(8)
C21 C14 C5 111.05(8)
C15 C14 C5 90.87(7)
C16 C15 C14 103.61(8)
C16 C15 C4 110.45(7)
C14 C15 C4 89.16(7)
C16 C15 H15 116.6
C14 C15 H15 116.6
C4 C15 H15 116.6
C1 C16 C13 112.91(8)
C1 C16 C15 114.84(8)
C13 C16 C15 98.61(7)
C1 C16 H16 110.0
C13 C16 H16 110.0
C15 C16 H16 110.0
C7 C17 C22 108.44(9)
C7 C17 C6 61.15(6)
C22 C17 C6 114.98(8)
C7 C17 H17 119.4
C22 C17 H17 119.4
C6 C17 H17 119.4
C11 C18 C19 120.18(11)
C11 C18 H18 119.9
C19 C18 H18 119.9
C18 C19 C8 120.08(11)
C18 C19 H19 120.0
C8 C19 H19 120.0
C7 C20 C21 103.89(8)
C7 C20 H20A 111.0
C21 C20 H20A 111.0
C7 C20 H20B 111.0
C21 C20 H20B 111.0
H20A C20 H20B 109.0
C14 C21 C20 109.18(8)
C14 C21 C22 107.29(9)
C20 C21 C22 103.08(8)
C14 C21 H21 112.3
C20 C21 H21 112.3
C22 C21 H21 112.3
C17 C22 C21 103.04(8)
C17 C22 H22A 111.2
C21 C22 H22A 111.2
C17 C22 H22B 111.2
C21 C22 H22B 111.2
H22A C22 H22B 109.1
O2 C23 C6 124.20(10)
O2 C23 H23 117.9
C6 C23 H23 117.9
O3 C24 C12 128.56(9)
O3 C24 C5 127.56(9)
C12 C24 C5 103.86(8)

loop_
_geom_bond_atom_site_label_1
_geom_bond_atom_site_label_2
_geom_bond_distance
O1 C14 1.4354(11)
O1 C13 1.4510(12)
O2 C23 1.2103(14)
O3 C24 1.2110(12)
C1 C16 1.5275(14)
C1 C2 1.5423(14)
C1 H1A 0.9900
C1 H1B 0.9900
C2 C3 1.5224(14)
C2 H2A 0.9900
C2 H2B 0.9900
C3 C4 1.5404(13)
C3 C12 1.5510(14)
C3 H3 1.0000
C4 C5 1.5613(13)
C4 C15 1.5637(12)
C4 H4 1.0000
C5 C6 1.4946(13)
C5 C24 1.5170(13)
C5 C14 1.5754(13)
C6 C23 1.4772(14)
C6 C17 1.5379(14)
C6 C7 1.5433(14)
C7 C8 1.4945(13)
C7 C17 1.4950(14)
C7 C20 1.5244(14)
C8 C9 1.3949(15)
C8 C19 1.3974(14)
C9 C10 1.3944(14)
C9 H9 0.9500
C10 C11 1.3901(18)
C10 H10 0.9500
C11 C18 1.387(2)
C11 H11 0.9500
C12 C24 1.5128(14)
C12 C13 1.5813(14)
C12 H12 1.0000
C13 C16 1.5335(14)
C13 H13 1.0000
C14 C21 1.5079(13)
C14 C15 1.5598(13)
C15 C16 1.5365(13)
C15 H15 1.0000
C16 H16 1.0000
C17 C22 1.5173(16)
C17 H17 1.0000
C18 C19 1.3969(16)
C18 H18 0.9500
C19 H19 0.9500
C20 C21 1.5447(14)
C20 H20A 0.9900
C20 H20B 0.9900
C21 C22 1.5451(16)
C21 H21 1.0000
C22 H22A 0.9900
C22 H22B 0.9900
C23 H23 0.9500
